data_8101574
loop_
_publ_author_name
'Cherfa, Samy'
'Pecaut, Jacques'
'Nierlich, Martine'

_publ_section_title
;
Crystal structure of octyl(phenyl)-N,N-diisobutylcarbamoylmethylphosphine 
dioxouranium nitrate, C~48~H~84~N~6~O~20~P~2~U~2~
;
_journal_issue 4
_journal_name_full 'Zeitschrift f\"ur Kristallographie - New Crystal Structures'
_journal_page_first 523
_journal_page_last 525
_journal_volume 214
_journal_year 1999
_chemical_formula_sum 'C48 H84 N6 O20 P2 U2'
_chemical_formula_weight 1603.21
_space_group_IT_number 33
_symmetry_cell_setting orthorhombic
_symmetry_space_group_name_Hall 'P 2c -2n'
_symmetry_space_group_name_H-M 'P n a 21'
_cell_angle_alpha 90.00
_cell_angle_beta 90.00
_cell_angle_gamma 90.00
_cell_formula_units_Z 4
_cell_length_a 19.7821(3)
_cell_length_b 10.6352(2)
_cell_length_c 31.4217(4)
_cell_measurement_temperature 243(2)
_cell_volume 6610.7(2)
_diffrn_ambient_temperature 243(2)
_exptl_crystal_density_diffrn 1.611
_refine_diff_density_rms 0.159
_refine_ls_R_factor_obs 0.0623
_refine_ls_wR_factor_obs 0.1480
_cod_database_code 8101574

loop_
_symmetry_equiv_pos_as_xyz
'x, y, z'
'-x, -y, z+1/2'
'x+1/2, -y+1/2, z'
'-x+1/2, y+1/2, z+1/2'

loop_
_atom_site_aniso_label
_atom_site_aniso_U_11
_atom_site_aniso_U_22
_atom_site_aniso_U_33
_atom_site_aniso_U_23
_atom_site_aniso_U_13
_atom_site_aniso_U_12
U1 0.05178(7) 0.04501(6) 0.07151(9) 0.00239(7) 0.00958(8) 0.00138(7)
U2 0.04552(6) 0.04895(6) 0.08208(10) 0.00321(11) 0.01389(8) 0.00938(6)
P1 0.0499(6) 0.0866(8) 0.0749(8) -0.0077(6) 0.0119(6) 0.0045(6)
P2 0.0466(5) 0.0671(6) 0.0591(6) 0.0022(5) 0.0060(5) 0.0207(5)
O1 0.070(2) 0.082(2) 0.118(2) 0.045(2) 0.020(2) 0.004(2)
O2 0.101(2) 0.0499(14) 0.101(2) 0.016(2) 0.018(2) 0.002(2)
O3 0.063(2) 0.0432(14) 0.157(3) 0.002(2) 0.020(2) 0.0034(13)
O4 0.075(2) 0.073(2) 0.113(2) -0.015(2) 0.007(2) 0.018(2)
O10 0.0373(15) 0.139(2) 0.099(2) -0.011(2) 0.007(2) -0.025(2)
O11 0.0318(13) 0.150(2) 0.081(2) -0.003(2) 0.0084(14) -0.038(2)
O20 0.0253(11) 0.092(2) 0.061(2) 0.0022(14) 0.0057(11) 0.0053(12)
O21 0.072(2) 0.109(2) 0.093(2) 0.008(2) 0.019(2) 0.052(2)
O30 0.107(3) 0.209(4) 0.157(3) -0.051(3) 0.064(2) -0.015(3)
O31 0.069(2) 0.117(2) 0.115(3) -0.031(2) 0.003(2) -0.014(2)
O32 0.050(2) 0.110(2) 0.092(2) -0.038(2) 0.0260(15) 0.001(2)
O40 0.054(2) 0.093(2) 0.142(3) -0.031(2) -0.018(2) -0.005(2)
O41 0.053(2) 0.076(2) 0.129(2) -0.0621(15) 0.010(2) -0.0044(14)
O42 0.0481(15) 0.067(2) 0.112(2) -0.011(2) 0.017(2) 0.0108(14)
O50 0.133(3) 0.311(4) 0.208(3) 0.160(3) 0.102(3) 0.077(3)
O51 0.094(2) 0.167(3) 0.142(3) 0.062(3) 0.074(2) 0.058(2)
O52 0.118(3) 0.114(3) 0.118(3) -0.002(2) 0.018(3) 0.022(2)
O60 0.056(2) 0.090(2) 0.140(3) 0.010(2) -0.007(2) 0.020(2)
O61 0.0286(13) 0.079(2) 0.128(2) 0.028(2) 0.0160(15) 0.0090(13)
O62 0.0331(14) 0.076(2) 0.113(2) -0.002(2) 0.0114(15) 0.0083(13)
N1 0.043(2) 0.094(2) 0.079(2) -0.022(2) 0.010(2) -0.019(2)
N2 0.077(2) 0.088(2) 0.060(2) -0.015(2) -0.006(2) 0.004(2)
N3 0.069(2) 0.104(3) 0.107(3) -0.025(2) 0.041(2) 0.010(2)
N4 0.064(2) 0.058(2) 0.119(3) -0.018(2) -0.002(2) 0.002(2)
N5 0.082(3) 0.155(4) 0.146(3) 0.048(3) 0.069(2) 0.040(3)
N6 0.040(2) 0.044(2) 0.121(3) 0.006(2) 0.007(2) 0.0068(14)
C1 0.043(2) 0.061(2) 0.109(3) -0.007(2) 0.021(2) -0.009(2)
C2 0.043(2) 0.102(3) 0.119(4) -0.007(3) -0.001(3) -0.016(2)
C3 0.071(3) 0.091(3) 0.203(6) 0.037(4) -0.002(4) -0.009(3)
C4 0.059(3) 0.089(3) 0.205(6) -0.021(4) 0.002(4) 0.014(3)
C5 0.125(4) 0.069(3) 0.232(7) 0.002(4) 0.052(5) -0.036(3)
C6 0.064(3) 0.075(3) 0.192(6) 0.023(3) 0.017(3) 0.000(3)
C7 0.084(3) 0.110(3) 0.095(4) -0.009(3) 0.011(3) -0.022(3)
C8 0.122(4) 0.104(3) 0.080(4) 0.005(3) 0.025(3) 0.004(3)
C9 0.113(4) 0.116(4) 0.057(3) 0.007(3) 0.001(3) -0.003(3)
C10 0.183(6) 0.149(5) 0.129(5) 0.001(5) -0.010(5) -0.038(5)
C11 0.174(7) 0.193(6) 0.133(6) 0.005(6) -0.037(5) -0.023(6)
C12 0.217(11) 0.298(12) 0.194(9) 0.065(7) 0.003(9) -0.021(7)
C13 0.267(12) 0.137(6) 0.163(7) 0.027(5) -0.034(8) 0.010(5)
C14 0.171(6) 0.173(7) 0.197(7) 0.008(6) -0.017(6) 0.025(6)
C15 0.058(2) 0.076(2) 0.054(2) 0.002(2) 0.025(2) -0.019(2)
C16 0.097(3) 0.055(2) 0.077(3) 0.001(2) -0.001(3) 0.006(2)
C17 0.100(4) 0.104(3) 0.087(4) -0.012(3) -0.005(3) -0.018(3)
C18 0.115(4) 0.119(4) 0.111(4) 0.017(3) 0.037(3) 0.005(4)
C19 0.160(6) 0.217(7) 0.148(6) 0.012(6) 0.044(5) -0.026(6)
C20 0.147(6) 0.161(6) 0.205(7) 0.045(5) -0.001(5) -0.005(5)
C21 0.070(3) 0.094(3) 0.120(4) -0.003(3) -0.010(3) -0.002(3)
C22 0.088(3) 0.082(3) 0.145(5) -0.009(3) -0.005(3) -0.012(3)
C23 0.095(4) 0.134(5) 0.208(6) -0.015(5) 0.002(5) -0.020(4)
C24 0.124(5) 0.101(4) 0.145(5) -0.009(4) -0.011(4) -0.022(3)
C25 0.038(2) 0.085(3) 0.088(3) 0.026(2) 0.007(2) -0.002(2)
C26 0.051(2) 0.099(3) 0.169(5) -0.042(3) -0.006(3) 0.027(2)
C27 0.037(2) 0.109(3) 0.243(6) -0.057(4) -0.005(4) 0.010(2)
C28 0.070(3) 0.065(2) 0.163(5) -0.019(3) 0.006(3) -0.003(2)
C29 0.049(2) 0.075(3) 0.191(5) 0.022(4) -0.002(4) -0.003(2)
C30 0.058(2) 0.051(2) 0.148(4) 0.021(3) 0.016(3) 0.009(2)
C31 0.062(3) 0.088(3) 0.059(3) 0.004(2) 0.010(2) 0.015(2)
C32 0.086(4) 0.090(3) 0.089(4) -0.009(3) 0.004(3) 0.001(2)
C33 0.124(5) 0.136(5) 0.072(4) -0.004(3) 0.022(3) 0.003(3)
C34 0.133(5) 0.125(4) 0.104(4) 0.007(4) 0.017(4) 0.009(4)
C35 0.283(12) 0.162(6) 0.101(6) 0.028(4) 0.006(6) 0.002(5)
C36 0.158(6) 0.204(8) 0.205(8) 0.032(7) -0.005(6) 0.009(6)
C37 0.152(6) 0.185(7) 0.188(7) 0.030(6) -0.003(5) 0.019(6)
C38 0.178(6) 0.182(6) 0.166(6) 0.021(5) -0.026(5) 0.006(6)
C39 0.044(2) 0.077(2) 0.065(3) 0.024(2) 0.002(2) 0.024(2)
C40 0.047(2) 0.060(2) 0.096(3) -0.006(2) 0.014(2) -0.009(2)
C41 0.042(2) 0.072(3) 0.092(3) 0.000(2) -0.007(2) 0.004(2)
C42 0.063(3) 0.102(4) 0.179(5) 0.029(4) 0.020(3) 0.015(3)
C43 0.072(3) 0.109(4) 0.150(5) 0.011(3) -0.005(3) 0.018(3)
C44 0.118(5) 0.104(4) 0.254(8) 0.019(5) 0.002(5) -0.001(4)
C45 0.070(3) 0.105(3) 0.082(3) 0.003(3) 0.013(3) 0.008(3)
C46 0.261(8) 0.118(4) 0.104(4) -0.001(4) 0.067(5) -0.001(5)
C47 0.242(9) 0.190(7) 0.187(7) -0.016(6) 0.071(7) 0.003(7)
C48 0.168(6) 0.135(5) 0.195(7) -0.042(5) 0.029(6) -0.027(5)

loop_
_atom_site_label
_atom_site_type_symbol
_atom_site_fract_x
_atom_site_fract_y
_atom_site_fract_z
_atom_site_U_iso_or_equiv
_atom_site_thermal_displace_type
_atom_site_occupancy
_atom_site_calc_flag
_atom_site_refinement_flags
_atom_site_disorder_group
U1 U 0.484474(8) 0.253126(12) 0.140191(5) 0.05610(4) Uani 1 d . .
U2 U 0.279351(7) 0.764272(10) 0.269739(4) 0.05885(4) Uani 1 d . .
P1 P 0.30974(6) 0.27129(11) 0.17741(4) 0.0705(4) Uani 1 d . .
P2 P 0.45350(5) 0.75705(9) 0.23126(4) 0.0576(3) Uani 1 d . .
O1 O 0.48218(14) 0.3992(3) 0.11520(11) 0.0897(11) Uani 1 d . .
O2 O 0.4916(2) 0.1046(2) 0.16439(10) 0.0842(11) Uani 1 d . .
O3 O 0.26167(13) 0.6191(2) 0.24893(11) 0.0877(12) Uani 1 d . .
O4 O 0.29624(14) 0.9154(3) 0.29246(10) 0.0870(11) Uani 1 d . .
O10 O 0.38768(14) 0.2946(3) 0.17938(10) 0.0918(11) Uani 1 d . .
O11 O 0.38826(12) 0.1939(3) 0.09894(9) 0.0878(11) Uani 1 d . .
O20 O 0.37905(12) 0.7758(2) 0.22714(8) 0.0593(8) Uani 1 d . .
O21 O 0.37316(14) 0.6785(3) 0.30729(9) 0.0910(11) Uani 1 d . .
O30 O 0.6056(2) 0.1113(4) 0.04284(12) 0.157(2) Uani 1 d . .
O31 O 0.50793(15) 0.1495(3) 0.06905(11) 0.1003(13) Uani 1 d . .
O32 O 0.59284(14) 0.2140(3) 0.10254(9) 0.0839(10) Uani 1 d . .
O40 O 0.60296(14) 0.3973(3) 0.24086(11) 0.0963(12) Uani 1 d . .
O41 O 0.59525(13) 0.3153(2) 0.17649(9) 0.0863(10) Uani 1 d . .
O42 O 0.50359(13) 0.3669(2) 0.20992(10) 0.0759(10) Uani 1 d . .
O50 O 0.1613(2) 0.6864(5) 0.37568(14) 0.217(2) Uani 1 d . .
O51 O 0.2578(2) 0.6836(4) 0.34441(12) 0.1342(14) Uani 1 d . .
O52 O 0.1690(2) 0.7590(3) 0.30887(13) 0.117(2) Uani 1 d . .
O60 O 0.16490(14) 0.9264(3) 0.17079(11) 0.0956(12) Uani 1 d . .
O61 O 0.17269(11) 0.8368(2) 0.23420(10) 0.0784(10) Uani 1 d . .
O62 O 0.26294(12) 0.8798(3) 0.19978(10) 0.0741(10) Uani 1 d . .
N1 N 0.2933(2) 0.1815(3) 0.05962(11) 0.0720(12) Uani 1 d . .
N2 N 0.4654(2) 0.6420(3) 0.34688(11) 0.0752(13) Uani 1 d . .
N3 N 0.5706(2) 0.1613(4) 0.07167(12) 0.0934(14) Uani 1 d . .
N4 N 0.5695(2) 0.3578(3) 0.21045(12) 0.0806(14) Uani 1 d . .
N5 N 0.1943(2) 0.7038(5) 0.3436(2) 0.128(2) Uani 1 d . .
N6 N 0.19613(15) 0.8816(3) 0.20053(12) 0.0682(12) Uani 1 d . .
C1 C 0.2704(2) 0.4145(4) 0.15981(14) 0.0707(15) Uani 1 d . .
C2 C 0.2002(2) 0.4281(4) 0.1624(2) 0.088(2) Uani 1 d . .
C3 C 0.1660(2) 0.5371(5) 0.1476(2) 0.122(2) Uani 1 d . .
C4 C 0.2059(2) 0.6394(5) 0.1294(2) 0.118(2) Uani 1 d . .
C5 C 0.2760(3) 0.6252(5) 0.1283(2) 0.142(3) Uani 1 d . .
C6 C 0.3099(2) 0.5108(5) 0.1440(2) 0.110(2) Uani 1 d . .
C7 C 0.2778(3) 0.2180(5) 0.2277(2) 0.096(2) Uani 1 d . .
C8 C 0.2989(3) 0.2994(5) 0.2631(2) 0.102(2) Uani 1 d . .
C9 C 0.2773(3) 0.2550(4) 0.3036(2) 0.095(2) Uani 1 d . .
C10 C 0.3023(4) 0.3366(7) 0.3400(2) 0.154(3) Uani 1 d . .
C11 C 0.2862(4) 0.3002(8) 0.3754(2) 0.167(3) Uani 1 d . .
C12 C 0.3173(7) 0.2549(8) 0.4114(3) 0.236(6) Uani 1 d . .
C13 C 0.3211(6) 0.2334(6) 0.4538(3) 0.189(5) Uani 1 d . .
C14 C 0.3314(4) 0.1518(7) 0.4726(3) 0.180(4) Uani 1 d . .
C15 C 0.2895(2) 0.1525(4) 0.13957(12) 0.0628(13) Uani 1 d . .
C16 C 0.3201(2) 0.1715(4) 0.09873(14) 0.076(2) Uani 1 d . .
C17 C 0.3381(3) 0.2035(5) 0.0238(2) 0.097(2) Uani 1 d . .
C18 C 0.3535(3) 0.3525(5) 0.0199(2) 0.115(2) Uani 1 d . .
C19 C 0.4116(4) 0.3510(8) -0.0216(2) 0.175(4) Uani 1 d . .
C20 C 0.3017(4) 0.4270(7) 0.0082(2) 0.171(3) Uani 1 d . .
C21 C 0.2205(2) 0.1566(5) 0.0542(2) 0.095(2) Uani 1 d . .
C22 C 0.2078(3) 0.0277(5) 0.0361(2) 0.105(2) Uani 1 d . .
C23 C 0.1240(3) 0.0188(6) 0.0318(2) 0.145(3) Uani 1 d . .
C24 C 0.2342(3) -0.0713(5) 0.0664(2) 0.123(3) Uani 1 d . .
C25 C 0.4963(2) 0.8973(4) 0.24839(14) 0.0703(15) Uani 1 d . .
C26 C 0.5652(2) 0.9001(4) 0.2532(2) 0.107(2) Uani 1 d . .
C27 C 0.5964(2) 1.0101(5) 0.2671(2) 0.130(2) Uani 1 d . .
C28 C 0.5647(2) 1.1070(4) 0.2795(2) 0.099(2) Uani 1 d . .
C29 C 0.4881(2) 1.1088(4) 0.2762(2) 0.105(2) Uani 1 d . .
C30 C 0.4580(2) 0.9982(4) 0.2606(2) 0.086(2) Uani 1 d . .
C31 C 0.4888(2) 0.7077(4) 0.18044(14) 0.0698(15) Uani 1 d . .
C32 C 0.4684(2) 0.7858(5) 0.1435(2) 0.088(2) Uani 1 d . .
C33 C 0.4930(4) 0.7383(5) 0.0987(2) 0.111(2) Uani 1 d . .
C34 C 0.4564(3) 0.8101(6) 0.0632(2) 0.121(2) Uani 1 d . .
C35 C 0.4691(5) 0.7640(6) 0.0199(3) 0.182(5) Uani 1 d . .
C36 C 0.4713(4) 0.8518(8) -0.0169(3) 0.189(4) Uani 1 d . .
C37 C 0.4153(4) 0.8689(7) -0.0203(3) 0.175(4) Uani 1 d . .
C38 C 0.3907(4) 0.9266(7) -0.0664(2) 0.175(3) Uani 1 d . .
C39 C 0.4726(2) 0.6278(3) 0.26393(13) 0.0620(13) Uani 1 d . .
C40 C 0.4349(2) 0.6540(4) 0.30945(14) 0.0677(15) Uani 1 d . .
C41 C 0.5379(2) 0.6069(4) 0.35071(15) 0.069(2) Uani 1 d . .
C42 C 0.5476(2) 0.4589(5) 0.3528(2) 0.115(2) Uani 1 d . .
C43 C 0.6277(2) 0.4387(5) 0.3577(2) 0.110(2) Uani 1 d . .
C44 C 0.5112(3) 0.3703(6) 0.3715(3) 0.159(3) Uani 1 d . .
C45 C 0.4269(2) 0.6677(5) 0.38717(15) 0.086(2) Uani 1 d . .
C46 C 0.4256(4) 0.7957(6) 0.3982(2) 0.161(3) Uani 1 d . .
C47 C 0.3876(5) 0.8026(8) 0.4402(3) 0.206(4) Uani 1 d . .
C48 C 0.4519(3) 0.8978(6) 0.3817(2) 0.166(3) Uani 1 d . .

loop_
_geom_bond_atom_site_label_1
_geom_bond_atom_site_label_2
_geom_bond_distance
_geom_bond_site_symmetry_2
_geom_bond_publ_flag
U1 O1 1.741(3) . ?
U1 O2 1.759(3) . ?
U1 O10 2.319(3) . ?
U1 O11 2.387(3) . ?
U1 O32 2.484(3) . ?
U1 O42 2.531(3) . ?
U1 O31 2.535(4) . ?
U1 O41 2.557(3) . ?
U1 N3 2.914(4) . ?
U1 N4 2.991(4) . ?
U2 O3 1.713(3) . ?
U2 O4 1.790(3) . ?
U2 O21 2.381(3) . ?
U2 O20 2.387(2) . ?
U2 O61 2.509(3) . ?
U2 O52 2.505(4) . ?
U2 O51 2.534(4) . ?
U2 O62 2.539(3) . ?
U2 N5 2.938(5) . ?
U2 N6 3.000(3) . ?
P1 O10 1.563(3) . ?
P1 C15 1.780(4) . ?
P1 C7 1.795(6) . ?
P1 C1 1.798(4) . ?
P2 O20 1.492(3) . ?
P2 C39 1.757(4) . ?
P2 C25 1.798(4) . ?
P2 C31 1.820(5) . ?
O11 C16 1.368(5) . ?
O21 C40 1.250(5) . ?
O30 N3 1.258(5) . ?
O31 N3 1.248(5) . ?
O32 N3 1.204(5) . ?
O40 N4 1.235(5) . ?
O41 N4 1.266(5) . ?
O42 N4 1.308(4) . ?
O50 N5 1.215(6) . ?
O51 N5 1.273(5) . ?
O52 N5 1.337(6) . ?
O60 N6 1.217(5) . ?
O61 N6 1.250(5) . ?
O62 N6 1.322(4) . ?
N1 C16 1.343(6) . ?
N1 C17 1.452(6) . ?
N1 C21 1.473(6) . ?
N2 C40 1.328(5) . ?
N2 C41 1.487(5) . ?
N2 C45 1.503(6) . ?
C1 C6 1.381(6) . ?
C1 C2 1.399(5) . ?
C2 C3 1.420(7) . ?
C3 C4 1.460(7) . ?
C4 C5 1.395(7) . ?
C5 C6 1.474(7) . ?
C7 C8 1.468(7) . ?
C8 C9 1.424(7) . ?
C9 C10 1.518(9) . ?
C10 C11 1.220(10) . ?
C11 C12 1.373(13) . ?
C12 C13 1.355(13) . ?
C13 C14 1.069(10) . ?
C15 C16 1.433(6) . ?
C17 C18 1.618(7) . ?
C18 C20 1.347(9) . ?
C18 C19 1.736(9) . ?
C21 C22 1.506(7) . ?
C22 C24 1.512(8) . ?
C22 C23 1.666(7) . ?
C25 C30 1.368(6) . ?
C25 C26 1.372(6) . ?
C26 C27 1.392(7) . ?
C27 C28 1.267(6) . ?
C28 C29 1.518(6) . ?
C29 C30 1.407(6) . ?
C31 C32 1.484(7) . ?
C32 C33 1.572(8) . ?
C33 C34 1.533(9) . ?
C34 C35 1.467(10) . ?
C35 C36 1.488(11) . ?
C35 C37 1.994(11) . ?
C36 C37 1.128(10) . ?
C37 C38 1.647(11) . ?
C39 C40 1.636(6) . ?
C41 C42 1.588(7) . ?
C42 C44 1.324(8) . ?
C42 C43 1.606(7) . ?
C45 C46 1.404(8) . ?
C46 C48 1.310(9) . ?
C46 C47 1.522(11) . ?
